data_4314676
loop_
_publ_author_name
'Valeria Amendola'
'Massimo Boiocchi'
'Valentina Brega'
'Luigi Fabbrizzi'
'Lorenzo Mosca'

_publ_contact_author
;
  Prof Luigi Fabbrizzi
  Dipartimento di Chimica Generale
  University of Pavia
  via Taramelli 12, I-27100 Pavia, ITALY
;
_publ_contact_author_email
;
 luigi.fabbrizzi@unipv.it
;
_publ_section_title
;
 Octahedral Copper(II) and Tetrahedral Copper(I) Double-Strand Helicates:
 Chiral Self-Recognition and Redox Behavior
;
_journal_name_full 'Inorganic Chemistry'
_journal_page_first 997
_journal_page_last 1007
_journal_paper_doi 10.1021/ic9019684
_journal_volume 49
_journal_year 2010
_chemical_formula_moiety 'C80 H72 Cu2 N8 O4, 2(Cl O4), H2 O'
_chemical_formula_sum 'C80 H74 Cl2 Cu2 N8 O13'
_chemical_formula_weight 1553.46
_chemical_name_common
; 
 bis(bis((8-benzyloxyquinolin-2-yl)methylene)-rac-1,2-cyclohexanediamine)
 -di-copper(I) diperchlorate hydrate 
;
_chemical_name_systematic
;
 ?
;
_space_group_IT_number 13
_symmetry_cell_setting monoclinic
_symmetry_Int_Tables_number 13
_symmetry_space_group_name_Hall '-P 2yac'
_symmetry_space_group_name_H-M 'P 1 2/n 1'
_atom_sites_solution_hydrogens geom
_atom_sites_solution_primary direct
_atom_sites_solution_secondary difmap
_audit_creation_method SHELXL-97
_cell_angle_alpha 90.00
_cell_angle_beta 103.530(5)
_cell_angle_gamma 90.00
_cell_formula_units_Z 2
_cell_length_a 14.020(5)
_cell_length_b 12.510(5)
_cell_length_c 22.794(5)
_cell_measurement_reflns_used 25
_cell_measurement_temperature 293(2)
_cell_measurement_theta_max 11
_cell_measurement_theta_min 6
_cell_volume 3887(2)
_computing_cell_refinement 'CAD4 Express (Enraf Nonius, 1994)'
_computing_data_collection 'CAD4 Express (Enraf Nonius, 1994)'
_computing_data_reduction 'XCAD4 (Harms & Wocadlo, 1995)'
_computing_molecular_graphics 'Ortep-3 for Windows (Farrugia, 1997)'
_computing_publication_material 'WinGX publication routines (Farrugia, 1999)'
_computing_structure_refinement 'SHELXL-97 (Sheldrick, 1997)'
_computing_structure_solution 'SIR-97 (Altomare et al.,1999)'
_diffrn_ambient_temperature 293(2)
_diffrn_measured_fraction_theta_full 1.000
_diffrn_measured_fraction_theta_max 1.000
_diffrn_measurement_device_type 'Enraf-Nonius CAD4'
_diffrn_measurement_method 'omega scans'
_diffrn_radiation_monochromator graphite
_diffrn_radiation_source 'fine-focus sealed tube'
_diffrn_radiation_type MoK\a
_diffrn_radiation_wavelength 0.71073
_diffrn_reflns_av_R_equivalents 0.0460
_diffrn_reflns_av_sigmaI/netI 0.2000
_diffrn_reflns_limit_h_max 15
_diffrn_reflns_limit_h_min 0
_diffrn_reflns_limit_k_max 13
_diffrn_reflns_limit_k_min 0
_diffrn_reflns_limit_l_max 24
_diffrn_reflns_limit_l_min -25
_diffrn_reflns_number 5667
_diffrn_reflns_theta_full 23.00
_diffrn_reflns_theta_max 23.00
_diffrn_reflns_theta_min 1.56
_diffrn_standards_decay_% 0
_diffrn_standards_interval_time 300
_diffrn_standards_number 3
_exptl_absorpt_coefficient_mu 0.682
_exptl_absorpt_correction_T_max 0.9807
_exptl_absorpt_correction_T_min 0.9098
_exptl_absorpt_correction_type psi-scan
_exptl_absorpt_process_details
;
North A.C.T., Phillips D.C. & Mathews F.S. (1968) Acta. Cryst. A24, 351
;
_exptl_crystal_colour brown
_exptl_crystal_density_diffrn 1.327
_exptl_crystal_density_method 'not measured'
_exptl_crystal_description 'platy prism'
_exptl_crystal_F_000 1612
_exptl_crystal_size_max 0.58
_exptl_crystal_size_mid 0.25
_exptl_crystal_size_min 0.03
_refine_diff_density_max 0.805
_refine_diff_density_min -0.372
_refine_diff_density_rms 0.117
_refine_ls_extinction_method none
_refine_ls_goodness_of_fit_ref 1.004
_refine_ls_hydrogen_treatment constr
_refine_ls_matrix_type full
_refine_ls_number_parameters 485
_refine_ls_number_reflns 5411
_refine_ls_number_restraints 2
_refine_ls_restrained_S_all 1.004
_refine_ls_R_factor_all 0.2558
_refine_ls_R_factor_gt 0.1064
_refine_ls_shift/su_max 0.006
_refine_ls_shift/su_mean 0.000
_refine_ls_structure_factor_coef Fsqd
_refine_ls_weighting_details 'calc w=1/[\s^2^(Fo^2^)+(0.1661P)^2^+0.0000P] where P=(Fo^2^+2Fc^2^)/3'
_refine_ls_weighting_scheme calc
_refine_ls_wR_factor_gt 0.2667
_refine_ls_wR_factor_ref 0.3553
_reflns_number_gt 2057
_reflns_number_total 5411
_reflns_threshold_expression >2\s(I)
_cod_data_source_file ic9019684_si_001_4.cif
_cod_data_source_block CuI_RAC5
_cod_original_sg_symbol_H-M 'P 2/n'
_cod_database_code 4314676

loop_
_symmetry_equiv_pos_as_xyz
'x, y, z'
'-x+1/2, y, -z+1/2'
'-x, -y, -z'
'x-1/2, -y, z-1/2'

loop_
_atom_site_label
_atom_site_type_symbol
_atom_site_fract_x
_atom_site_fract_y
_atom_site_fract_z
_atom_site_U_iso_or_equiv
_atom_site_adp_type
_atom_site_occupancy
_atom_site_symmetry_multiplicity
_atom_site_calc_flag
_atom_site_refinement_flags
_atom_site_disorder_assembly
_atom_site_disorder_group
Cu1 Cu 0.71087(14) 0.72925(14) 0.82647(8) 0.0531(6) Uani 1 1 d . . .
Cl1 Cl 0.5274(5) 0.2351(7) 0.6706(3) 0.118(2) Uani 1 1 d . . .
O3 O 0.6192(13) 0.2538(15) 0.7056(7) 0.159(7) Uani 1 1 d . . .
O4 O 0.5308(15) 0.275(2) 0.6123(8) 0.218(11) Uani 1 1 d . . .
O5 O 0.4561(18) 0.298(3) 0.6809(12) 0.260(15) Uani 1 1 d . . .
O6 O 0.5101(17) 0.124(2) 0.6640(12) 0.221(12) Uani 1 1 d . . .
C1 C 0.9221(11) 0.6515(12) 0.8144(7) 0.054(4) Uani 1 1 d . . .
H1 H 0.9319 0.6120 0.7791 0.065 Uiso 1 1 calc R . .
C2 C 0.9396(10) 0.7671(12) 0.8049(6) 0.052(4) Uani 1 1 d . . .
H2 H 0.9268 0.8072 0.8392 0.062 Uiso 1 1 calc R . .
C3 C 1.0430(11) 0.7905(15) 0.8001(8) 0.077(5) Uani 1 1 d . . .
H3A H 1.0517 0.8672 0.7978 0.092 Uiso 1 1 calc R . .
H3B H 1.0538 0.7591 0.7632 0.092 Uiso 1 1 calc R . .
C4 C 1.1190(11) 0.7457(16) 0.8545(7) 0.082(6) Uani 1 1 d . . .
H4A H 1.1843 0.7558 0.8480 0.098 Uiso 1 1 calc R . .
H4B H 1.1149 0.7852 0.8905 0.098 Uiso 1 1 calc R . .
C5 C 1.1029(12) 0.6287(15) 0.8644(8) 0.075(5) Uani 1 1 d . . .
H5A H 1.1501 0.6043 0.9001 0.090 Uiso 1 1 calc R . .
H5B H 1.1129 0.5881 0.8301 0.090 Uiso 1 1 calc R . .
C6 C 1.0001(10) 0.6101(14) 0.8721(7) 0.066(5) Uani 1 1 d . . .
H6A H 0.9912 0.6475 0.9077 0.080 Uiso 1 1 calc R . .
H6B H 0.9902 0.5344 0.8777 0.080 Uiso 1 1 calc R . .
C7 C 0.7975(12) 0.5328(12) 0.8218(5) 0.047(4) Uani 1 1 d . . .
H7 H 0.8427 0.4794 0.8194 0.057 Uiso 1 1 calc R . .
C8 C 0.6983(12) 0.5032(11) 0.8266(6) 0.045(4) Uani 1 1 d . . .
C9 C 0.6626(14) 0.3993(12) 0.8179(7) 0.061(4) Uani 1 1 d . . .
H9 H 0.7030 0.3450 0.8099 0.073 Uiso 1 1 calc R . .
C10 C 0.5701(14) 0.3769(14) 0.8208(8) 0.073(5) Uani 1 1 d . . .
H10 H 0.5464 0.3073 0.8155 0.088 Uiso 1 1 calc R . .
C11 C 0.5086(13) 0.4621(14) 0.8324(6) 0.062(4) Uani 1 1 d . . .
C12 C 0.4120(17) 0.444(2) 0.8381(10) 0.107(7) Uani 1 1 d . . .
H12 H 0.3850 0.3757 0.8324 0.128 Uiso 1 1 calc R . .
C13 C 0.3610(16) 0.523(2) 0.8514(11) 0.111(8) Uani 1 1 d . . .
H13 H 0.2971 0.5092 0.8546 0.134 Uiso 1 1 calc R . .
C14 C 0.3972(16) 0.6267(18) 0.8612(9) 0.099(7) Uani 1 1 d . . .
H14 H 0.3571 0.6805 0.8703 0.119 Uiso 1 1 calc R . .
C15 C 0.4914(13) 0.6504(16) 0.8576(8) 0.073(5) Uani 1 1 d . . .
C16 C 0.5490(12) 0.5640(12) 0.8430(6) 0.052(4) Uani 1 1 d . . .
C17 C 0.4829(13) 0.8389(13) 0.8793(10) 0.085(6) Uani 1 1 d . . .
H17A H 0.4163 0.8365 0.8546 0.102 Uiso 1 1 calc R . .
H17B H 0.5135 0.9039 0.8695 0.102 Uiso 1 1 calc R . .
C18 C 0.4802(17) 0.8406(16) 0.9443(12) 0.091(6) Uani 1 1 d . . .
C19 C 0.552(2) 0.8018(18) 0.9868(12) 0.108(7) Uani 1 1 d . . .
H19 H 0.6059 0.7685 0.9768 0.129 Uiso 1 1 calc R . .
C20 C 0.547(3) 0.812(2) 1.0477(12) 0.145(11) Uani 1 1 d . . .
H20 H 0.5972 0.7813 1.0773 0.174 Uiso 1 1 calc R . .
C21 C 0.474(3) 0.863(3) 1.0650(17) 0.150(16) Uani 1 1 d . . .
H21 H 0.4706 0.8702 1.1051 0.180 Uiso 1 1 calc R . .
C22 C 0.407(3) 0.902(2) 1.018(2) 0.151(15) Uani 1 1 d . . .
H22 H 0.3555 0.9416 1.0274 0.181 Uiso 1 1 calc R . .
C23 C 0.4063(17) 0.8896(17) 0.9605(13) 0.112(8) Uani 1 1 d . . .
H23 H 0.3539 0.9154 0.9310 0.134 Uiso 1 1 calc R . .
C24 C 0.6374(11) 0.9064(13) 0.7580(6) 0.056(4) Uani 1 1 d . . .
H24 H 0.6081 0.9522 0.7268 0.067 Uiso 1 1 calc R . .
C25 C 0.6939(12) 0.9512(12) 0.8154(7) 0.053(4) Uani 1 1 d . . .
C26 C 0.7113(13) 1.0625(11) 0.8201(7) 0.061(5) Uani 1 1 d . . .
H26 H 0.6837 1.1083 0.7885 0.073 Uiso 1 1 calc R . .
C27 C 0.7688(13) 1.0997(13) 0.8714(8) 0.072(5) Uani 1 1 d . . .
H27 H 0.7839 1.1722 0.8746 0.086 Uiso 1 1 calc R . .
C28 C 0.8068(12) 1.0321(11) 0.9206(8) 0.061(4) Uani 1 1 d . . .
C29 C 0.8616(14) 1.0695(14) 0.9764(9) 0.080(6) Uani 1 1 d . . .
H29 H 0.8741 1.1422 0.9816 0.096 Uiso 1 1 calc R . .
C30 C 0.8969(15) 1.0015(14) 1.0229(9) 0.092(7) Uani 1 1 d . . .
H30 H 0.9370 1.0264 1.0588 0.110 Uiso 1 1 calc R . .
C31 C 0.8718(14) 0.8934(12) 1.0158(8) 0.079(6) Uani 1 1 d . . .
H31 H 0.8926 0.8479 1.0486 0.095 Uiso 1 1 calc R . .
C32 C 0.8191(13) 0.8521(11) 0.9637(7) 0.060(4) Uani 1 1 d . . .
C33 C 0.7851(11) 0.9202(11) 0.9131(7) 0.053(4) Uani 1 1 d . . .
C34 C 0.8233(15) 0.6797(12) 1.0074(8) 0.082(6) Uani 1 1 d . . .
H34A H 0.7961 0.7071 1.0399 0.099 Uiso 1 1 calc R . .
H34B H 0.8943 0.6800 1.0209 0.099 Uiso 1 1 calc R . .
C35 C 0.7873(13) 0.5672(11) 0.9920(6) 0.056(4) Uani 1 1 d . . .
C36 C 0.8517(15) 0.4911(15) 0.9757(7) 0.077(5) Uani 1 1 d . . .
H36 H 0.9140 0.5114 0.9724 0.093 Uiso 1 1 calc R . .
C37 C 0.8208(18) 0.3862(14) 0.9650(8) 0.085(6) Uani 1 1 d . . .
H37 H 0.8625 0.3364 0.9538 0.102 Uiso 1 1 calc R . .
C38 C 0.730(2) 0.3549(17) 0.9705(8) 0.093(7) Uani 1 1 d . . .
H38 H 0.7097 0.2843 0.9634 0.111 Uiso 1 1 calc R . .
C39 C 0.6688(19) 0.4267(17) 0.9863(9) 0.102(7) Uani 1 1 d . . .
H39 H 0.6066 0.4052 0.9893 0.123 Uiso 1 1 calc R . .
C40 C 0.6972(15) 0.5331(14) 0.9983(8) 0.077(5) Uani 1 1 d . . .
H40 H 0.6549 0.5809 1.0106 0.093 Uiso 1 1 calc R . .
N1 N 0.8226(8) 0.6302(9) 0.8209(5) 0.044(3) Uani 1 1 d . . .
N2 N 0.6436(9) 0.5856(9) 0.8392(5) 0.050(3) Uani 1 1 d . . .
N3 N 0.6279(8) 0.8052(9) 0.7503(5) 0.047(3) Uani 1 1 d . . .
N4 N 0.7323(8) 0.8824(9) 0.8587(6) 0.050(3) Uani 1 1 d . . .
O1 O 0.5370(8) 0.7475(8) 0.8655(5) 0.076(3) Uani 1 1 d . . .
O2 O 0.7928(8) 0.7474(7) 0.9540(4) 0.062(3) Uani 1 1 d . . .
O7WA O 0.2500 1.138(11) 0.7500 0.23(5) Uiso 0.291(4) 2 d SP S 1
O7WB O 0.2500 0.982(7) 0.7500 0.09(2) Uiso 0.209(4) 2 d SP S 2
O7WC O 0.323(6) 1.045(6) 0.777(3) 0.07(2) Uiso 0.136(4) 1 d P S 3
O7WD O 0.242(7) 1.053(7) 0.799(4) 0.07(3) Uiso 0.114(4) 1 d P S 4

loop_
_atom_site_aniso_label
_atom_site_aniso_U_11
_atom_site_aniso_U_22
_atom_site_aniso_U_33
_atom_site_aniso_U_23
_atom_site_aniso_U_13
_atom_site_aniso_U_12
Cu1 0.0604(12) 0.0401(10) 0.0591(12) 0.0015(10) 0.0143(9) 0.0054(10)
Cl1 0.101(5) 0.147(6) 0.093(4) -0.031(4) -0.002(4) 0.010(5)
O3 0.128(13) 0.197(19) 0.128(13) -0.087(13) -0.014(11) 0.004(13)
O4 0.177(19) 0.34(3) 0.103(14) 0.072(18) -0.025(13) 0.01(2)
O5 0.159(19) 0.39(4) 0.24(3) -0.01(3) 0.063(19) 0.12(2)
O6 0.18(2) 0.17(2) 0.27(3) 0.077(19) -0.043(19) -0.058(17)
C1 0.052(10) 0.053(10) 0.051(10) -0.005(7) -0.002(8) 0.010(8)
C2 0.048(9) 0.057(9) 0.046(8) -0.005(8) 0.004(7) 0.008(8)
C3 0.051(10) 0.097(14) 0.077(12) 0.011(10) 0.003(9) -0.018(10)
C4 0.044(10) 0.127(19) 0.071(11) -0.010(12) 0.005(8) -0.008(11)
C5 0.057(11) 0.094(14) 0.073(12) 0.014(10) 0.012(9) 0.025(10)
C6 0.042(10) 0.099(13) 0.057(10) 0.001(9) 0.008(8) 0.011(9)
C7 0.066(11) 0.051(10) 0.026(8) 0.005(7) 0.013(7) 0.020(9)
C8 0.063(12) 0.042(9) 0.024(7) -0.003(7) -0.002(7) 0.012(8)
C9 0.084(13) 0.036(9) 0.062(11) -0.002(7) 0.013(9) -0.003(9)
C10 0.082(14) 0.061(11) 0.076(12) -0.015(9) 0.015(10) -0.023(11)
C11 0.072(12) 0.071(12) 0.041(9) -0.003(8) 0.008(8) -0.020(10)
C12 0.090(17) 0.119(19) 0.127(19) -0.038(15) 0.056(14) -0.041(15)
C13 0.074(15) 0.099(17) 0.17(2) -0.041(17) 0.040(15) -0.031(14)
C14 0.084(16) 0.113(19) 0.112(17) -0.026(14) 0.045(13) 0.015(14)
C15 0.054(12) 0.093(15) 0.075(13) -0.006(11) 0.020(10) 0.001(11)
C16 0.048(10) 0.057(10) 0.047(9) -0.002(7) 0.001(8) -0.012(8)
C17 0.073(13) 0.064(12) 0.138(19) 0.020(11) 0.063(13) 0.024(10)
C18 0.097(17) 0.069(13) 0.13(2) -0.011(13) 0.066(16) 0.000(12)
C19 0.13(2) 0.098(17) 0.108(19) 0.004(14) 0.057(17) 0.025(15)
C20 0.24(4) 0.11(2) 0.10(2) -0.002(15) 0.06(2) -0.03(2)
C21 0.24(5) 0.11(3) 0.15(3) -0.06(2) 0.13(3) -0.06(3)
C22 0.16(3) 0.08(2) 0.25(5) -0.06(3) 0.14(3) -0.04(2)
C23 0.118(19) 0.096(16) 0.15(2) -0.052(16) 0.084(17) -0.012(14)
C24 0.070(11) 0.064(12) 0.038(9) 0.018(8) 0.021(8) 0.028(9)
C25 0.065(11) 0.047(10) 0.051(10) -0.012(8) 0.020(9) 0.008(8)
C26 0.094(13) 0.044(10) 0.051(11) -0.002(8) 0.030(10) 0.009(10)
C27 0.099(14) 0.036(9) 0.084(13) 0.004(9) 0.028(11) 0.002(9)
C28 0.082(12) 0.038(9) 0.069(11) -0.003(9) 0.031(10) -0.010(9)
C29 0.103(16) 0.048(10) 0.085(14) -0.022(10) 0.014(12) -0.003(10)
C30 0.111(16) 0.055(11) 0.082(14) -0.019(10) -0.031(12) 0.014(11)
C31 0.114(15) 0.035(9) 0.074(12) -0.004(9) -0.009(11) 0.000(10)
C32 0.081(12) 0.038(9) 0.055(10) -0.004(8) 0.001(9) -0.005(8)
C33 0.060(10) 0.041(9) 0.057(10) -0.015(8) 0.013(8) 0.001(7)
C34 0.117(16) 0.048(10) 0.073(13) 0.003(9) 0.005(11) -0.002(10)
C35 0.073(12) 0.039(9) 0.045(9) 0.009(7) -0.008(9) -0.012(9)
C36 0.097(15) 0.075(13) 0.061(12) 0.015(10) 0.022(11) -0.003(12)
C37 0.129(19) 0.037(10) 0.088(15) 0.001(9) 0.022(13) 0.009(12)
C38 0.14(2) 0.058(13) 0.061(12) 0.001(10) -0.013(13) -0.022(15)
C39 0.14(2) 0.061(13) 0.103(17) 0.006(12) 0.014(15) -0.040(14)
C40 0.094(15) 0.067(13) 0.076(13) 0.009(10) 0.030(11) 0.009(11)
N1 0.042(7) 0.036(7) 0.049(7) -0.001(5) 0.005(6) -0.008(6)
N2 0.056(8) 0.042(7) 0.046(7) -0.008(6) 0.001(6) -0.005(7)
N3 0.053(8) 0.044(8) 0.044(7) 0.003(5) 0.008(6) 0.010(6)
N4 0.046(7) 0.050(7) 0.054(8) 0.005(7) 0.013(6) 0.010(6)
O1 0.084(8) 0.059(8) 0.099(9) 0.009(6) 0.052(7) 0.008(7)
O2 0.089(8) 0.036(6) 0.052(6) 0.000(5) -0.003(5) -0.009(5)

loop_
_atom_type_symbol
_atom_type_description
_atom_type_scat_dispersion_real
_atom_type_scat_dispersion_imag
_atom_type_scat_source
C C 0.0033 0.0016 'International Tables Vol C Tables 4.2.6.8 and 6.1.1.4'
H H 0.0000 0.0000 'International Tables Vol C Tables 4.2.6.8 and 6.1.1.4'
Cl Cl 0.1484 0.1585 'International Tables Vol C Tables 4.2.6.8 and 6.1.1.4'
Cu Cu 0.3201 1.2651 'International Tables Vol C Tables 4.2.6.8 and 6.1.1.4'
N N 0.0061 0.0033 'International Tables Vol C Tables 4.2.6.8 and 6.1.1.4'
O O 0.0106 0.0060 'International Tables Vol C Tables 4.2.6.8 and 6.1.1.4'

loop_
_geom_angle_atom_site_label_1
_geom_angle_atom_site_label_2
_geom_angle_atom_site_label_3
_geom_angle
_geom_angle_site_symmetry_1
_geom_angle_site_symmetry_3
_geom_angle_publ_flag
N1 Cu1 N4 123.0(4) . . ?
N1 Cu1 N3 121.2(4) . . ?
N4 Cu1 N3 83.0(5) . . ?
N1 Cu1 N2 82.1(5) . . ?
N4 Cu1 N2 142.3(5) . . ?
N3 Cu1 N2 109.2(5) . . ?
O5 Cl1 O3 115.9(15) . . ?
O5 Cl1 O6 118.9(19) . . ?
O3 Cl1 O6 110.1(13) . . ?
O5 Cl1 O4 98.5(16) . . ?
O3 Cl1 O4 104.6(13) . . ?
O6 Cl1 O4 106.7(16) . . ?
N1 C1 C2 112.6(12) . . ?
N1 C1 C6 110.1(12) . . ?
C2 C1 C6 109.4(12) . . ?
N1 C1 H1 108.2 . . ?
C2 C1 H1 108.2 . . ?
C6 C1 H1 108.2 . . ?
N3 C2 C1 110.2(11) 2_656 . ?
N3 C2 C3 108.1(12) 2_656 . ?
C1 C2 C3 113.1(13) . . ?
N3 C2 H2 108.4 2_656 . ?
C1 C2 H2 108.4 . . ?
C3 C2 H2 108.4 . . ?
C2 C3 C4 111.4(13) . . ?
C2 C3 H3A 109.3 . . ?
C4 C3 H3A 109.3 . . ?
C2 C3 H3B 109.3 . . ?
C4 C3 H3B 109.3 . . ?
H3A C3 H3B 108.0 . . ?
C5 C4 C3 112.1(14) . . ?
C5 C4 H4A 109.2 . . ?
C3 C4 H4A 109.2 . . ?
C5 C4 H4B 109.2 . . ?
C3 C4 H4B 109.2 . . ?
H4A C4 H4B 107.9 . . ?
C4 C5 C6 110.4(14) . . ?
C4 C5 H5A 109.6 . . ?
C6 C5 H5A 109.6 . . ?
C4 C5 H5B 109.6 . . ?
C6 C5 H5B 109.6 . . ?
H5A C5 H5B 108.1 . . ?
C5 C6 C1 110.1(13) . . ?
C5 C6 H6A 109.6 . . ?
C1 C6 H6A 109.6 . . ?
C5 C6 H6B 109.6 . . ?
C1 C6 H6B 109.6 . . ?
H6A C6 H6B 108.2 . . ?
N1 C7 C8 120.9(13) . . ?
N1 C7 H7 119.5 . . ?
C8 C7 H7 119.5 . . ?
N2 C8 C9 122.6(16) . . ?
N2 C8 C7 114.7(13) . . ?
C9 C8 C7 122.7(14) . . ?
C10 C9 C8 120.5(17) . . ?
C10 C9 H9 119.8 . . ?
C8 C9 H9 119.8 . . ?
C9 C10 C11 118.8(16) . . ?
C9 C10 H10 120.6 . . ?
C11 C10 H10 120.6 . . ?
C16 C11 C12 119.5(18) . . ?
C16 C11 C10 118.4(16) . . ?
C12 C11 C10 121.9(18) . . ?
C13 C12 C11 120(2) . . ?
C13 C12 H12 120.2 . . ?
C11 C12 H12 120.2 . . ?
C12 C13 C14 123(2) . . ?
C12 C13 H13 118.4 . . ?
C14 C13 H13 118.4 . . ?
C15 C14 C13 120.6(19) . . ?
C15 C14 H14 119.7 . . ?
C13 C14 H14 119.7 . . ?
O1 C15 C14 127.6(18) . . ?
O1 C15 C16 115.5(14) . . ?
C14 C15 C16 116.9(18) . . ?
N2 C16 C11 121.9(15) . . ?
N2 C16 C15 117.9(14) . . ?
C11 C16 C15 120.1(16) . . ?
O1 C17 C18 111.3(15) . . ?
O1 C17 H17A 109.4 . . ?
C18 C17 H17A 109.4 . . ?
O1 C17 H17B 109.4 . . ?
C18 C17 H17B 109.4 . . ?
H17A C17 H17B 108.0 . . ?
C19 C18 C23 119(3) . . ?
C19 C18 C17 122(2) . . ?
C23 C18 C17 119(2) . . ?
C18 C19 C20 119(3) . . ?
C18 C19 H19 120.6 . . ?
C20 C19 H19 120.6 . . ?
C21 C20 C19 123(3) . . ?
C21 C20 H20 118.4 . . ?
C19 C20 H20 118.4 . . ?
C22 C21 C20 113(4) . . ?
C22 C21 H21 123.6 . . ?
C20 C21 H21 123.6 . . ?
C23 C22 C21 126(4) . . ?
C23 C22 H22 117.2 . . ?
C21 C22 H22 116.0 . . ?
C22 C23 C18 121(3) . . ?
C22 C23 H23 119.6 . . ?
C18 C23 H23 119.6 . . ?
N3 C24 C25 121.0(13) . . ?
N3 C24 H24 119.5 . . ?
C25 C24 H24 119.5 . . ?
N4 C25 C26 123.5(14) . . ?
N4 C25 C24 117.0(13) . . ?
C26 C25 C24 119.3(14) . . ?
C27 C26 C25 117.9(15) . . ?
C27 C26 H26 121.1 . . ?
C25 C26 H26 121.1 . . ?
C26 C27 C28 121.6(15) . . ?
C26 C27 H27 119.2 . . ?
C28 C27 H27 119.2 . . ?
C29 C28 C27 123.0(15) . . ?
C29 C28 C33 119.3(15) . . ?
C27 C28 C33 117.6(15) . . ?
C30 C29 C28 121.3(16) . . ?
C30 C29 H29 119.4 . . ?
C28 C29 H29 119.4 . . ?
C29 C30 C31 118.8(16) . . ?
C29 C30 H30 120.6 . . ?
C31 C30 H30 120.6 . . ?
C32 C31 C30 123.0(16) . . ?
C32 C31 H31 118.5 . . ?
C30 C31 H31 118.5 . . ?
C31 C32 O2 125.6(14) . . ?
C31 C32 C33 119.7(14) . . ?
O2 C32 C33 114.7(13) . . ?
N4 C33 C32 122.2(13) . . ?
N4 C33 C28 120.0(14) . . ?
C32 C33 C28 117.9(14) . . ?
O2 C34 C35 109.3(12) . . ?
O2 C34 H34A 109.8 . . ?
C35 C34 H34A 109.8 . . ?
O2 C34 H34B 109.8 . . ?
C35 C34 H34B 109.8 . . ?
H34A C34 H34B 108.3 . . ?
C40 C35 C36 118.4(15) . . ?
C40 C35 C34 122.0(18) . . ?
C36 C35 C34 119.3(17) . . ?
C37 C36 C35 119.4(19) . . ?
C37 C36 H36 120.3 . . ?
C35 C36 H36 120.3 . . ?
C38 C37 C36 121(2) . . ?
C38 C37 H37 119.6 . . ?
C36 C37 H37 119.6 . . ?
C39 C38 C37 120(2) . . ?
C39 C38 H38 119.0 . . ?
C37 C38 H38 120.1 . . ?
C38 C39 C40 121(2) . . ?
C38 C39 H39 119.3 . . ?
C40 C39 H39 119.3 . . ?
C35 C40 C39 120.1(19) . . ?
C35 C40 H40 119.9 . . ?
C39 C40 H40 119.9 . . ?
C7 N1 C1 116.8(12) . . ?
C7 N1 Cu1 111.5(10) . . ?
C1 N1 Cu1 131.7(9) . . ?
C8 N2 C16 117.7(13) . . ?
C8 N2 Cu1 109.3(10) . . ?
C16 N2 Cu1 130.8(10) . . ?
C24 N3 C2 117.7(12) . 2_656 ?
C24 N3 Cu1 108.6(9) . . ?
C2 N3 Cu1 133.6(9) 2_656 . ?
C25 N4 C33 119.2(12) . . ?
C25 N4 Cu1 109.9(10) . . ?
C33 N4 Cu1 130.6(10) . . ?
C15 O1 C17 118.7(13) . . ?
C32 O2 C34 114.0(11) . . ?
O7WD O7WA O7WC 51(5) 2_556 2_556 ?
O7WC O7WB O7WD 58(5) 2_556 2_556 ?

loop_
_geom_bond_atom_site_label_1
_geom_bond_atom_site_label_2
_geom_bond_distance
_geom_bond_site_symmetry_2
_geom_bond_publ_flag
Cu1 N1 2.024(11) . ?
Cu1 N4 2.049(12) . ?
Cu1 N3 2.077(11) . ?
Cu1 N2 2.082(12) . ?
Cl1 O5 1.34(2) . ?
Cl1 O3 1.364(15) . ?
Cl1 O6 1.41(2) . ?
Cl1 O4 1.428(19) . ?
C1 N1 1.460(18) . ?
C1 C2 1.49(2) . ?
C1 C6 1.587(19) . ?
C1 H1 0.9800 . ?
C2 N3 1.465(16) 2_656 ?
C2 C3 1.51(2) . ?
C2 H2 0.9800 . ?
C3 C4 1.54(2) . ?
C3 H3A 0.9700 . ?
C3 H3B 0.9700 . ?
C4 C5 1.51(2) . ?
C4 H4A 0.9700 . ?
C4 H4B 0.9700 . ?
C5 C6 1.51(2) . ?
C5 H5A 0.9700 . ?
C5 H5B 0.9700 . ?
C6 H6A 0.9700 . ?
C6 H6B 0.9700 . ?
C7 N1 1.271(17) . ?
C7 C8 1.47(2) . ?
C7 H7 0.9300 . ?
C8 N2 1.355(17) . ?
C8 C9 1.39(2) . ?
C9 C10 1.34(2) . ?
C9 H9 0.9300 . ?
C10 C11 1.43(2) . ?
C10 H10 0.9300 . ?
C11 C16 1.39(2) . ?
C11 C12 1.41(2) . ?
C12 C13 1.29(3) . ?
C12 H12 0.9300 . ?
C13 C14 1.40(3) . ?
C13 H13 0.9300 . ?
C14 C15 1.37(2) . ?
C14 H14 0.9300 . ?
C15 O1 1.37(2) . ?
C15 C16 1.43(2) . ?
C16 N2 1.374(19) . ?
C17 O1 1.446(18) . ?
C17 C18 1.49(3) . ?
C17 H17A 0.9700 . ?
C17 H17B 0.9700 . ?
C18 C19 1.32(3) . ?
C18 C23 1.33(3) . ?
C19 C20 1.41(3) . ?
C19 H19 0.9300 . ?
C20 C21 1.35(4) . ?
C20 H20 0.9300 . ?
C21 C22 1.34(4) . ?
C21 H21 0.9300 . ?
C22 C23 1.33(4) . ?
C22 H22 0.9300 . ?
C23 H23 0.9300 . ?
C24 N3 1.281(17) . ?
C24 C25 1.47(2) . ?
C24 H24 0.9300 . ?
C25 N4 1.326(17) . ?
C25 C26 1.41(2) . ?
C26 C27 1.34(2) . ?
C26 H26 0.9300 . ?
C27 C28 1.41(2) . ?
C27 H27 0.9300 . ?
C28 C29 1.40(2) . ?
C28 C33 1.434(19) . ?
C29 C30 1.36(2) . ?
C29 H29 0.9300 . ?
C30 C31 1.40(2) . ?
C30 H30 0.9300 . ?
C31 C32 1.35(2) . ?
C31 H31 0.9300 . ?
C32 O2 1.365(16) . ?
C32 C33 1.42(2) . ?
C33 N4 1.369(17) . ?
C34 O2 1.463(17) . ?
C34 C35 1.51(2) . ?
C34 H34A 0.9700 . ?
C34 H34B 0.9700 . ?
C35 C40 1.37(2) . ?
C35 C36 1.42(2) . ?
C36 C37 1.39(2) . ?
C36 H36 0.9300 . ?
C37 C38 1.37(3) . ?
C37 H37 0.9300 . ?
C38 C39 1.34(3) . ?
C38 H38 0.9300 . ?
C39 C40 1.40(2) . ?
C39 H39 0.9300 . ?
C40 H40 0.9300 . ?
N3 C2 1.465(16) 2_656 ?
O7WA O7WD 1.56(11) 2_556 ?
O7WA O7WC 1.57(11) 2_556 ?
O7WB O7WC 1.32(8) 2_556 ?
O7WB O7WD 1.45(10) 2_556 ?
O7WC O7WD 1.75(12) 2_556 ?
O7WD O7WC 1.75(12) 2_556 ?

loop_
_geom_torsion_atom_site_label_1
_geom_torsion_atom_site_label_2
_geom_torsion_atom_site_label_3
_geom_torsion_atom_site_label_4
_geom_torsion
_geom_torsion_site_symmetry_1
_geom_torsion_site_symmetry_2
_geom_torsion_site_symmetry_3
_geom_torsion_site_symmetry_4
_geom_torsion_publ_flag
N1 C1 C2 N3 -60.7(15) . . . 2_656 ?
C6 C1 C2 N3 176.5(11) . . . 2_656 ?
N1 C1 C2 C3 178.2(12) . . . . ?
C6 C1 C2 C3 55.4(17) . . . . ?
N3 C2 C3 C4 -176.0(14) 2_656 . . . ?
C1 C2 C3 C4 -53.6(19) . . . . ?
C2 C3 C4 C5 53(2) . . . . ?
C3 C4 C5 C6 -56.5(19) . . . . ?
C4 C5 C6 C1 58.3(18) . . . . ?
N1 C1 C6 C5 178.1(13) . . . . ?
C2 C1 C6 C5 -57.6(18) . . . . ?
N1 C7 C8 N2 -9.7(18) . . . . ?
N1 C7 C8 C9 169.2(13) . . . . ?
N2 C8 C9 C10 1(2) . . . . ?
C7 C8 C9 C10 -177.8(14) . . . . ?
C8 C9 C10 C11 1(2) . . . . ?
C9 C10 C11 C16 -3(2) . . . . ?
C9 C10 C11 C12 -177.8(17) . . . . ?
C16 C11 C12 C13 2(3) . . . . ?
C10 C11 C12 C13 177(2) . . . . ?
C11 C12 C13 C14 -1(4) . . . . ?
C12 C13 C14 C15 -1(4) . . . . ?
C13 C14 C15 O1 179.6(19) . . . . ?
C13 C14 C15 C16 0(3) . . . . ?
C12 C11 C16 N2 178.7(16) . . . . ?
C10 C11 C16 N2 4(2) . . . . ?
C12 C11 C16 C15 -2(2) . . . . ?
C10 C11 C16 C15 -177.0(15) . . . . ?
O1 C15 C16 N2 1(2) . . . . ?
C14 C15 C16 N2 -179.8(15) . . . . ?
O1 C15 C16 C11 -178.3(13) . . . . ?
C14 C15 C16 C11 1(2) . . . . ?
O1 C17 C18 C19 31(3) . . . . ?
O1 C17 C18 C23 -153.9(18) . . . . ?
C23 C18 C19 C20 1(3) . . . . ?
C17 C18 C19 C20 176.4(19) . . . . ?
C18 C19 C20 C21 -3(4) . . . . ?
C19 C20 C21 C22 1(5) . . . . ?
C20 C21 C22 C23 3(5) . . . . ?
C21 C22 C23 C18 -5(5) . . . . ?
C19 C18 C23 C22 2(3) . . . . ?
C17 C18 C23 C22 -173(2) . . . . ?
N3 C24 C25 N4 -1(2) . . . . ?
N3 C24 C25 C26 173.5(15) . . . . ?
N4 C25 C26 C27 -1(3) . . . . ?
C24 C25 C26 C27 -175.3(15) . . . . ?
C25 C26 C27 C28 -3(3) . . . . ?
C26 C27 C28 C29 -175.5(17) . . . . ?
C26 C27 C28 C33 2(3) . . . . ?
C27 C28 C29 C30 179.8(18) . . . . ?
C33 C28 C29 C30 2(3) . . . . ?
C28 C29 C30 C31 -4(3) . . . . ?
C29 C30 C31 C32 4(3) . . . . ?
C30 C31 C32 O2 179.7(18) . . . . ?
C30 C31 C32 C33 -1(3) . . . . ?
C31 C32 C33 N4 179.1(16) . . . . ?
O2 C32 C33 N4 -2(2) . . . . ?
C31 C32 C33 C28 -2(3) . . . . ?
O2 C32 C33 C28 177.8(14) . . . . ?
C29 C28 C33 N4 -179.5(15) . . . . ?
C27 C28 C33 N4 3(2) . . . . ?
C29 C28 C33 C32 1(2) . . . . ?
C27 C28 C33 C32 -176.8(15) . . . . ?
O2 C34 C35 C40 -89.7(19) . . . . ?
O2 C34 C35 C36 96.2(17) . . . . ?
C40 C35 C36 C37 2(2) . . . . ?
C34 C35 C36 C37 176.3(15) . . . . ?
C35 C36 C37 C38 -1(3) . . . . ?
C36 C37 C38 C39 0(3) . . . . ?
C37 C38 C39 C40 -1(3) . . . . ?
C36 C35 C40 C39 -3(2) . . . . ?
C34 C35 C40 C39 -176.9(15) . . . . ?
C38 C39 C40 C35 2(3) . . . . ?
C8 C7 N1 C1 -178.4(12) . . . . ?
C8 C7 N1 Cu1 -0.2(15) . . . . ?
C2 C1 N1 C7 171.7(12) . . . . ?
C6 C1 N1 C7 -65.9(16) . . . . ?
C2 C1 N1 Cu1 -5.9(18) . . . . ?
C6 C1 N1 Cu1 116.4(12) . . . . ?
N4 Cu1 N1 C7 155.5(9) . . . . ?
N3 Cu1 N1 C7 -101.6(10) . . . . ?
N2 Cu1 N1 C7 6.0(9) . . . . ?
N4 Cu1 N1 C1 -26.7(13) . . . . ?
N3 Cu1 N1 C1 76.1(12) . . . . ?
N2 Cu1 N1 C1 -176.2(12) . . . . ?
C9 C8 N2 C16 0(2) . . . . ?
C7 C8 N2 C16 178.5(12) . . . . ?
C9 C8 N2 Cu1 -165.3(11) . . . . ?
C7 C8 N2 Cu1 13.6(13) . . . . ?
C11 C16 N2 C8 -2(2) . . . . ?
C15 C16 N2 C8 178.7(13) . . . . ?
C11 C16 N2 Cu1 159.0(11) . . . . ?
C15 C16 N2 Cu1 -20(2) . . . . ?
N1 Cu1 N2 C8 -10.9(9) . . . . ?
N4 Cu1 N2 C8 -146.8(9) . . . . ?
N3 Cu1 N2 C8 109.4(9) . . . . ?
N1 Cu1 N2 C16 -173.2(13) . . . . ?
N4 Cu1 N2 C16 50.9(15) . . . . ?
N3 Cu1 N2 C16 -52.9(13) . . . . ?
C25 C24 N3 C2 172.3(13) . . . 2_656 ?
C25 C24 N3 Cu1 -4.1(17) . . . . ?
N1 Cu1 N3 C24 -118.9(10) . . . . ?
N4 Cu1 N3 C24 5.6(10) . . . . ?
N2 Cu1 N3 C24 148.8(10) . . . . ?
N1 Cu1 N3 C2 65.5(13) . . . 2_656 ?
N4 Cu1 N3 C2 -170.0(13) . . . 2_656 ?
N2 Cu1 N3 C2 -26.8(13) . . . 2_656 ?
C26 C25 N4 C33 6(2) . . . . ?
C24 C25 N4 C33 -179.7(13) . . . . ?
C26 C25 N4 Cu1 -168.5(13) . . . . ?
C24 C25 N4 Cu1 6.1(17) . . . . ?
C32 C33 N4 C25 172.9(15) . . . . ?
C28 C33 N4 C25 -6(2) . . . . ?
C32 C33 N4 Cu1 -14(2) . . . . ?
C28 C33 N4 Cu1 166.4(11) . . . . ?
N1 Cu1 N4 C25 116.4(10) . . . . ?
N3 Cu1 N4 C25 -6.4(10) . . . . ?
N2 Cu1 N4 C25 -118.8(11) . . . . ?
N1 Cu1 N4 C33 -56.9(14) . . . . ?
N3 Cu1 N4 C33 -179.7(13) . . . . ?
N2 Cu1 N4 C33 67.8(15) . . . . ?
C14 C15 O1 C17 0(3) . . . . ?
C16 C15 O1 C17 178.9(14) . . . . ?
C18 C17 O1 C15 79(2) . . . . ?
C31 C32 O2 C34 3(3) . . . . ?
C33 C32 O2 C34 -176.5(14) . . . . ?
C35 C34 O2 C32 178.0(15) . . . . ?
